data_1550249
loop_
_publ_author_name
'Karri, Ramesh'
'Chalana, Ashish'
'Das, Ranajit'
'Rai, Rakesh Kumar'
'Roy, Gouriprasanna'

_publ_section_title
;
 Cytoprotective effects of imidazole-based [S<sub>1</sub>] and
 [S<sub>2</sub>]-donor ligands against mercury toxicity: a bioinorganic
 approach.
;
_journal_issue 1
_journal_name_full 'Metallomics : integrated biometal science'
_journal_page_first 213
_journal_page_last 225
_journal_paper_doi 10.1039/c8mt00237a
_journal_volume 11
_journal_year 2019
_chemical_formula_moiety 'C15 H24 Hg2 I4 N6 S3'
_chemical_formula_sum 'C15 H24 Hg2 I4 N6 S3'
_chemical_formula_weight 1293.36
_space_group_crystal_system monoclinic
_space_group_IT_number 14
_space_group_name_Hall '-P 2ybc'
_space_group_name_H-M_alt 'P 1 21/c 1'
_symmetry_space_group_name_Hall '-P 2ybc'
_symmetry_space_group_name_H-M 'P 1 21/c 1'
_atom_sites_solution_hydrogens geom
_audit_creation_method SHELXL-2014/7
_audit_update_record
;
2018-07-23 deposited with the CCDC.
2018-11-12 downloaded from the CCDC.
;
_cell_angle_alpha 90
_cell_angle_beta 107.7610(10)
_cell_angle_gamma 90
_cell_formula_units_Z 4
_cell_length_a 18.3607(7)
_cell_length_b 14.7466(6)
_cell_length_c 11.7959(4)
_cell_measurement_reflns_used 9992
_cell_measurement_temperature 273(2)
_cell_measurement_theta_max 26.29
_cell_measurement_theta_min 2.33
_cell_volume 3041.6(2)
_computing_cell_refinement 'Bruker SAINT'
_computing_data_collection 'Bruker APEX2'
_computing_data_reduction 'Bruker SAINT'
_computing_molecular_graphics 'Bruker SHELXTL'
_computing_publication_material 'Bruker SHELXTL'
_computing_structure_refinement 'SHELXL-2014/7 (Sheldrick, 2014)'
_computing_structure_solution 'SHELXS-97 (Sheldrick 2008)'
_diffrn_ambient_temperature 273(2)
_diffrn_measured_fraction_theta_full 0.999
_diffrn_measured_fraction_theta_max 0.999
_diffrn_measurement_device_type 'Bruker PHOTON100 CMOS'
_diffrn_measurement_method '\f and \w scans'
_diffrn_radiation_type MoK\a
_diffrn_radiation_wavelength 0.71073
_diffrn_reflns_av_R_equivalents 0.0516
_diffrn_reflns_av_unetI/netI 0.0309
_diffrn_reflns_Laue_measured_fraction_full 0.999
_diffrn_reflns_Laue_measured_fraction_max 0.999
_diffrn_reflns_limit_h_max 22
_diffrn_reflns_limit_h_min -22
_diffrn_reflns_limit_k_max 17
_diffrn_reflns_limit_k_min -17
_diffrn_reflns_limit_l_max 14
_diffrn_reflns_limit_l_min -12
_diffrn_reflns_number 35205
_diffrn_reflns_point_group_measured_fraction_full 0.999
_diffrn_reflns_point_group_measured_fraction_max 0.999
_diffrn_reflns_theta_full 25.242
_diffrn_reflns_theta_max 25.681
_diffrn_reflns_theta_min 2.279
_diffrn_source X-ray
_exptl_absorpt_coefficient_mu 14.364
_exptl_absorpt_correction_T_max 0.231
_exptl_absorpt_correction_T_min 0.059
_exptl_absorpt_correction_type multi-scan
_exptl_absorpt_process_details SADABS?
_exptl_crystal_colour COLORLESS
_exptl_crystal_density_diffrn 2.824
_exptl_crystal_description BLOCK
_exptl_crystal_F_000 2304.0
_exptl_crystal_size_max 0.212
_exptl_crystal_size_mid 0.186
_exptl_crystal_size_min 0.102
_refine_diff_density_max 1.265
_refine_diff_density_min -1.381
_refine_diff_density_rms 0.168
_refine_ls_extinction_coef 0.00035(2)
_refine_ls_extinction_expression Fc^*^=kFc[1+0.001xFc^2^\l^3^/sin(2\q)]^-1/4^
_refine_ls_extinction_method 'SHELXL-2014/7 (Sheldrick 2014'
_refine_ls_goodness_of_fit_ref 1.063
_refine_ls_hydrogen_treatment constr
_refine_ls_matrix_type full
_refine_ls_number_parameters 272
_refine_ls_number_reflns 5765
_refine_ls_number_restraints 0
_refine_ls_restrained_S_all 1.063
_refine_ls_R_factor_all 0.0567
_refine_ls_R_factor_gt 0.0322
_refine_ls_shift/su_max 0.001
_refine_ls_shift/su_mean 0.000
_refine_ls_structure_factor_coef Fsqd
_refine_ls_weighting_details 'w=1/[\s^2^(Fo^2^)+26.8883P] where P=(Fo^2^+2Fc^2^)/3'
_refine_ls_weighting_scheme calc
_refine_ls_wR_factor_gt 0.0544
_refine_ls_wR_factor_ref 0.0657
_reflns_Friedel_coverage 0.000
_reflns_number_gt 4394
_reflns_number_total 5765
_reflns_threshold_expression 'I > 2\s(I)'
_cod_data_source_file c8mt00237a6.cif
_cod_data_source_block '[(L1)3Hg2I4]'
_cod_depositor_comments
;
The following automatic conversions were performed:

'_exptl_absorpt_correction_type' value 'Multi-Scan' changed to
'multi-scan' according to
/home/data/users/saulius/crontab/automatic-downloads/rss-feeds/RSC/lib/dictionaries/cif_core.dic
dictionary named 'cif_core.dic' version 2.4.2 from 2011-04-26.

Automatic conversion script
Id: cif_fix_values 4973 2017-02-22 13:04:09Z antanas 

 Adding full bibliography for 1550243--1550249.cif.
;
_cod_database_code 1550249
_shelx_shelxl_version_number 2014/7
_shelx_space_group_comment
;
The symmetry employed for this shelxl refinement is uniquely defined
by the following loop, which should always be used as a source of
symmetry information in preference to the above space-group names.
They are only intended as comments.
;

loop_
_space_group_symop_operation_xyz
'x, y, z'
'-x, y+1/2, -z+1/2'
'-x, -y, -z'
'x, -y-1/2, z-1/2'

loop_
_atom_site_label
_atom_site_type_symbol
_atom_site_fract_x
_atom_site_fract_y
_atom_site_fract_z
_atom_site_U_iso_or_equiv
_atom_site_adp_type
_atom_site_occupancy
_atom_site_site_symmetry_order
_atom_site_calc_flag
_atom_site_refinement_flags_posn
_atom_site_refinement_flags_adp
Hg1 Hg 0.82962(2) 0.46806(2) 0.20866(3) 0.04868(11) Uani 1 1 d . .
Hg2 Hg 0.60401(2) 0.51720(3) 0.42359(3) 0.05723(12) Uani 1 1 d . .
I3 I 0.70479(3) 0.41358(4) 0.28297(5) 0.04964(16) Uani 1 1 d . .
I2 I 0.95009(3) 0.34902(4) 0.29153(6) 0.05242(16) Uani 1 1 d . .
I4 I 0.48572(4) 0.40293(4) 0.34168(6) 0.05960(19) Uani 1 1 d . .
I1 I 0.88965(4) 0.63998(4) 0.24029(7) 0.0669(2) Uani 1 1 d . .
S3 S 0.69749(12) 0.50818(17) 0.62603(19) 0.0494(6) Uani 1 1 d . .
S2 S 0.60301(14) 0.67277(16) 0.3381(2) 0.0562(6) Uani 1 1 d . .
S1 S 0.75979(15) 0.44985(19) -0.0180(2) 0.0601(7) Uani 1 1 d . .
N4 N 0.4649(4) 0.6512(5) 0.1689(6) 0.0486(18) Uani 1 1 d . .
N5 N 0.8298(4) 0.5210(5) 0.5659(6) 0.0432(16) Uani 1 1 d . .
N1 N 0.8869(4) 0.4584(5) -0.0917(6) 0.0471(18) Uani 1 1 d . .
N6 N 0.8043(4) 0.3853(5) 0.6080(6) 0.0490(18) Uani 1 1 d . .
N2 N 0.8279(4) 0.5862(5) -0.1050(6) 0.0472(17) Uani 1 1 d . .
C2 C 0.8256(5) 0.4983(6) -0.0721(7) 0.0404(19) Uani 1 1 d . .
C12 C 0.7772(4) 0.4707(6) 0.5967(7) 0.0384(18) Uani 1 1 d . .
N3 N 0.5592(5) 0.6449(6) 0.0983(7) 0.060(2) Uani 1 1 d . .
C7 C 0.5420(5) 0.6558(5) 0.1999(8) 0.0407(19) Uani 1 1 d . .
C3 C 0.9268(5) 0.5203(7) -0.1363(8) 0.054(2) Uani 1 1 d . .
H3 H 0.9708 0.5093 -0.1575 0.065 Uiso 1 1 calc R U
C4 C 0.8907(5) 0.5987(7) -0.1433(8) 0.057(2) Uani 1 1 d . .
H4 H 0.9054 0.6531 -0.1697 0.069 Uiso 1 1 calc R U
C13 C 0.8886(5) 0.4673(7) 0.5568(8) 0.055(2) Uani 1 1 d . .
H13 H 0.9313 0.4860 0.5362 0.066 Uiso 1 1 calc R U
C11 C 0.8220(6) 0.6171(6) 0.5379(9) 0.062(3) Uani 1 1 d . .
H11A H 0.7828 0.6258 0.4634 0.093 Uiso 1 1 calc R U
H11B H 0.8696 0.6403 0.5322 0.093 Uiso 1 1 calc R U
H11C H 0.8084 0.6488 0.5996 0.093 Uiso 1 1 calc R U
C14 C 0.8729(5) 0.3831(7) 0.5829(9) 0.061(3) Uani 1 1 d . .
H14 H 0.9029 0.3320 0.5841 0.074 Uiso 1 1 calc R U
C1 C 0.9066(6) 0.3634(7) -0.0707(9) 0.070(3) Uani 1 1 d . .
H1A H 0.8606 0.3279 -0.0891 0.105 Uiso 1 1 calc R U
H1B H 0.9355 0.3547 0.0114 0.105 Uiso 1 1 calc R U
H1C H 0.9366 0.3446 -0.1204 0.105 Uiso 1 1 calc R U
C10 C 0.4195(6) 0.6643(8) 0.2494(11) 0.083(3) Uani 1 1 d . .
H10A H 0.4431 0.6329 0.3227 0.125 Uiso 1 1 calc R U
H10B H 0.3690 0.6408 0.2134 0.125 Uiso 1 1 calc R U
H10C H 0.4165 0.7278 0.2651 0.125 Uiso 1 1 calc R U
C5 C 0.7713(6) 0.6536(7) -0.1043(9) 0.067(3) Uani 1 1 d . .
H5A H 0.7212 0.6271 -0.1330 0.101 Uiso 1 1 calc R U
H5B H 0.7751 0.7032 -0.1549 0.101 Uiso 1 1 calc R U
H5C H 0.7798 0.6753 -0.0246 0.101 Uiso 1 1 calc R U
C15 C 0.7622(6) 0.3067(7) 0.6302(11) 0.079(3) Uani 1 1 d . .
H15A H 0.7110 0.3077 0.5763 0.119 Uiso 1 1 calc R U
H15B H 0.7604 0.3086 0.7107 0.119 Uiso 1 1 calc R U
H15C H 0.7874 0.2521 0.6183 0.119 Uiso 1 1 calc R U
C9 C 0.4358(7) 0.6383(7) 0.0484(10) 0.070(3) Uani 1 1 d . .
H9 H 0.3843 0.6334 0.0052 0.084 Uiso 1 1 calc R U
C6 C 0.6370(6) 0.6485(8) 0.0905(11) 0.083(3) Uani 1 1 d . .
H6A H 0.6482 0.7091 0.0712 0.125 Uiso 1 1 calc R U
H6B H 0.6415 0.6077 0.0297 0.125 Uiso 1 1 calc R U
H6C H 0.6724 0.6312 0.1656 0.125 Uiso 1 1 calc R U
C8 C 0.4934(8) 0.6342(8) 0.0052(9) 0.078(3) Uani 1 1 d . .
H8 H 0.4902 0.6256 -0.0742 0.094 Uiso 1 1 calc R U

loop_
_atom_site_aniso_label
_atom_site_aniso_U_11
_atom_site_aniso_U_22
_atom_site_aniso_U_33
_atom_site_aniso_U_23
_atom_site_aniso_U_13
_atom_site_aniso_U_12
Hg1 0.0501(2) 0.0449(2) 0.0539(2) 0.00001(17) 0.02012(17) -0.00356(16)
Hg2 0.0469(2) 0.0554(2) 0.0559(2) 0.01170(18) -0.00436(17) -0.00400(17)
I3 0.0456(3) 0.0635(4) 0.0453(3) -0.0084(3) 0.0220(3) -0.0090(3)
I2 0.0457(3) 0.0451(3) 0.0690(4) 0.0068(3) 0.0213(3) -0.0008(3)
I4 0.0485(4) 0.0560(4) 0.0799(5) -0.0224(3) 0.0280(3) -0.0110(3)
I1 0.0780(5) 0.0403(3) 0.0798(5) -0.0038(3) 0.0203(4) -0.0104(3)
S3 0.0407(12) 0.0723(16) 0.0334(11) 0.0001(11) 0.0084(9) 0.0103(11)
S2 0.0546(14) 0.0436(12) 0.0569(15) 0.0073(11) -0.0031(12) -0.0101(11)
S1 0.0560(15) 0.0770(17) 0.0474(14) -0.0021(12) 0.0156(12) -0.0268(13)
N4 0.056(5) 0.049(4) 0.041(4) 0.005(3) 0.015(4) 0.002(4)
N5 0.040(4) 0.053(4) 0.034(4) 0.003(3) 0.006(3) 0.001(3)
N1 0.060(5) 0.045(4) 0.036(4) 0.000(3) 0.015(4) 0.001(4)
N6 0.045(4) 0.046(4) 0.050(4) 0.002(3) 0.005(4) 0.005(3)
N2 0.050(4) 0.051(4) 0.041(4) 0.001(3) 0.013(3) 0.000(4)
C2 0.044(5) 0.050(5) 0.026(4) -0.005(4) 0.010(4) -0.002(4)
C12 0.037(4) 0.047(5) 0.028(4) 0.001(4) 0.005(3) 0.004(4)
N3 0.059(5) 0.073(6) 0.057(5) 0.024(4) 0.031(4) 0.019(4)
C7 0.037(5) 0.034(4) 0.049(5) 0.011(4) 0.009(4) 0.002(3)
C3 0.054(6) 0.074(7) 0.043(5) 0.006(5) 0.026(4) 0.002(5)
C4 0.062(6) 0.064(6) 0.050(6) 0.009(5) 0.024(5) -0.012(5)
C13 0.030(5) 0.074(7) 0.062(6) -0.004(5) 0.014(4) 0.003(5)
C11 0.073(7) 0.047(5) 0.065(7) 0.005(5) 0.021(5) -0.011(5)
C14 0.044(6) 0.066(7) 0.070(7) -0.011(5) 0.011(5) 0.014(5)
C1 0.092(8) 0.056(6) 0.060(7) -0.006(5) 0.020(6) 0.016(6)
C10 0.078(6) 0.092(6) 0.099(7) 0.032(5) 0.055(5) 0.019(5)
C5 0.081(8) 0.058(6) 0.067(7) 0.003(5) 0.029(6) 0.017(6)
C15 0.076(8) 0.053(6) 0.103(9) 0.024(6) 0.021(7) 0.000(6)
C9 0.074(8) 0.071(7) 0.058(7) -0.001(6) 0.010(6) -0.004(6)
C6 0.078(6) 0.092(6) 0.099(7) 0.032(5) 0.055(5) 0.019(5)
C8 0.103(10) 0.089(9) 0.040(6) 0.006(6) 0.017(6) 0.011(7)

loop_
_atom_type_symbol
_atom_type_description
_atom_type_scat_dispersion_real
_atom_type_scat_dispersion_imag
_atom_type_scat_source
C C 0.0033 0.0016 'International Tables Vol C Tables 4.2.6.8 and 6.1.1.4'
H H 0.0000 0.0000 'International Tables Vol C Tables 4.2.6.8 and 6.1.1.4'
Hg Hg -2.3894 9.2266 'International Tables Vol C Tables 4.2.6.8 and 6.1.1.4'
I I -0.4742 1.8119 'International Tables Vol C Tables 4.2.6.8 and 6.1.1.4'
N N 0.0061 0.0033 'International Tables Vol C Tables 4.2.6.8 and 6.1.1.4'
S S 0.1246 0.1234 'International Tables Vol C Tables 4.2.6.8 and 6.1.1.4'

loop_
_geom_angle_atom_site_label_1
_geom_angle_atom_site_label_2
_geom_angle_atom_site_label_3
_geom_angle
S1 Hg1 I1 106.66(6)
S1 Hg1 I2 112.89(7)
I1 Hg1 I2 107.12(2)
S1 Hg1 I3 95.61(5)
I1 Hg1 I3 123.63(2)
I2 Hg1 I3 110.47(2)
S3 Hg2 S2 110.75(8)
S3 Hg2 I4 123.94(6)
S2 Hg2 I4 121.63(6)
S3 Hg2 I3 97.62(5)
S2 Hg2 I3 99.33(7)
I4 Hg2 I3 92.62(2)
Hg1 I3 Hg2 132.55(2)
C12 S3 Hg2 102.0(3)
C7 S2 Hg2 100.0(3)
C2 S1 Hg1 99.2(3)
C7 N4 C9 109.5(8)
C7 N4 C10 125.4(8)
C9 N4 C10 125.0(9)
C12 N5 C13 110.4(7)
C12 N5 C11 124.5(7)
C13 N5 C11 124.9(8)
C2 N1 C3 110.3(7)
C2 N1 C1 124.6(8)
C3 N1 C1 125.1(8)
C12 N6 C14 109.6(8)
C12 N6 C15 124.1(8)
C14 N6 C15 126.0(8)
C2 N2 C4 109.0(8)
C2 N2 C5 124.8(8)
C4 N2 C5 126.1(8)
N1 C2 N2 105.4(7)
N1 C2 S1 127.7(7)
N2 C2 S1 127.0(7)
N6 C12 N5 105.5(7)
N6 C12 S3 126.9(7)
N5 C12 S3 127.4(6)
C7 N3 C8 109.9(8)
C7 N3 C6 123.6(9)
C8 N3 C6 126.4(9)
N3 C7 N4 105.4(7)
N3 C7 S2 127.8(7)
N4 C7 S2 126.8(7)
C4 C3 N1 106.8(8)
C4 C3 H3 126.6
N1 C3 H3 126.6
C3 C4 N2 108.5(8)
C3 C4 H4 125.7
N2 C4 H4 125.7
C14 C13 N5 106.9(8)
C14 C13 H13 126.6
N5 C13 H13 126.6
N5 C11 H11A 109.5
N5 C11 H11B 109.5
H11A C11 H11B 109.5
N5 C11 H11C 109.5
H11A C11 H11C 109.5
H11B C11 H11C 109.5
C13 C14 N6 107.6(8)
C13 C14 H14 126.2
N6 C14 H14 126.2
N1 C1 H1A 109.5
N1 C1 H1B 109.5
H1A C1 H1B 109.5
N1 C1 H1C 109.5
H1A C1 H1C 109.5
H1B C1 H1C 109.5
N4 C10 H10A 109.5
N4 C10 H10B 109.5
H10A C10 H10B 109.5
N4 C10 H10C 109.5
H10A C10 H10C 109.5
H10B C10 H10C 109.5
N2 C5 H5A 109.5
N2 C5 H5B 109.5
H5A C5 H5B 109.5
N2 C5 H5C 109.5
H5A C5 H5C 109.5
H5B C5 H5C 109.5
N6 C15 H15A 109.5
N6 C15 H15B 109.5
H15A C15 H15B 109.5
N6 C15 H15C 109.5
H15A C15 H15C 109.5
H15B C15 H15C 109.5
C8 C9 N4 107.7(10)
C8 C9 H9 126.2
N4 C9 H9 126.2
N3 C6 H6A 109.5
N3 C6 H6B 109.5
H6A C6 H6B 109.5
N3 C6 H6C 109.5
H6A C6 H6C 109.5
H6B C6 H6C 109.5
C9 C8 N3 107.6(10)
C9 C8 H8 126.2
N3 C8 H8 126.2

loop_
_geom_bond_atom_site_label_1
_geom_bond_atom_site_label_2
_geom_bond_distance
Hg1 S1 2.602(2)
Hg1 I1 2.7442(7)
Hg1 I2 2.7587(7)
Hg1 I3 2.8095(7)
Hg2 S3 2.483(2)
Hg2 S2 2.504(2)
Hg2 I4 2.6853(7)
Hg2 I3 3.2222(7)
S3 C12 1.697(8)
S2 C7 1.691(9)
S1 C2 1.687(9)
N4 C7 1.351(10)
N4 C9 1.371(12)
N4 C10 1.455(11)
N5 C12 1.353(10)
N5 C13 1.369(11)
N5 C11 1.452(11)
N1 C2 1.352(10)
N1 C3 1.372(11)
N1 C1 1.449(11)
N6 C12 1.346(10)
N6 C14 1.379(11)
N6 C15 1.461(12)
N2 C2 1.358(10)
N2 C4 1.373(11)
N2 C5 1.441(11)
N3 C7 1.339(11)
N3 C8 1.372(13)
N3 C6 1.460(12)
C3 C4 1.322(13)
C3 H3 0.9300
C4 H4 0.9300
C13 C14 1.333(13)
C13 H13 0.9300
C11 H11A 0.9600
C11 H11B 0.9600
C11 H11C 0.9600
C14 H14 0.9300
C1 H1A 0.9600
C1 H1B 0.9600
C1 H1C 0.9600
C10 H10A 0.9600
C10 H10B 0.9600
C10 H10C 0.9600
C5 H5A 0.9600
C5 H5B 0.9600
C5 H5C 0.9600
C15 H15A 0.9600
C15 H15B 0.9600
C15 H15C 0.9600
C9 C8 1.308(15)
C9 H9 0.9300
C6 H6A 0.9600
C6 H6B 0.9600
C6 H6C 0.9600
C8 H8 0.9300
